data_1575865
loop_
_publ_author_name
'Lin, Yun-Hsien'
'Wang, Xiqu'
'Szczepanik, Dariusz W.'
'Wieczorkiewicz, Pawe&#x142; A'
'Miljani&#x107;, Ognjen &#x160;'

_publ_section_title
;
 Inverted azolophanes: alternant <i>o</i>-heteroarene/<i>p</i>-arene
 macrocycles.
;
_journal_issue 42
_journal_name_full 'Chemical science'
_journal_page_first 19967
_journal_page_last 19972
_journal_paper_doi 10.1039/d5sc05981j
_journal_volume 16
_journal_year 2025
_chemical_formula_sum 'C79 H79.8 N11 O9'
_chemical_formula_weight 1327.33
_space_group_crystal_system monoclinic
_space_group_IT_number 13
_space_group_name_Hall '-P 2yac'
_space_group_name_H-M_alt 'P 1 2/n 1'
_atom_sites_solution_hydrogens geom
_audit_creation_method SHELXL-2019/3
_audit_update_record
;
2025-08-07 deposited with the CCDC.	2025-09-22 downloaded from the CCDC.
;
_cell_angle_alpha 90
_cell_angle_beta 117.757(2)
_cell_angle_gamma 90
_cell_formula_units_Z 4
_cell_length_a 31.9415(8)
_cell_length_b 9.5284(3)
_cell_length_c 32.2718(9)
_cell_measurement_reflns_used 9916
_cell_measurement_temperature 100(2)
_cell_measurement_theta_max 67.08
_cell_measurement_theta_min 3.09
_cell_volume 8691.8(5)
_computing_cell_refinement 'Bruker SAINT'
_computing_data_collection 'Bruker APEX6'
_computing_data_reduction 'Bruker SAINT'
_computing_structure_refinement 'SHELXL-2019/2 (Sheldrick, 2019)'
_computing_structure_solution 'SHELXT 2018/2 (Sheldrick, 2018)'
_diffrn_ambient_temperature 100(2)
_diffrn_measured_fraction_theta_full 0.972
_diffrn_measured_fraction_theta_max 0.966
_diffrn_measurement_device_type 'Bruker D8 Venture'
_diffrn_measurement_method '\f and \w scans'
_diffrn_radiation_type CuK\a
_diffrn_radiation_wavelength 1.54178
_diffrn_reflns_av_R_equivalents 0.1168
_diffrn_reflns_av_unetI/netI 0.0972
_diffrn_reflns_Laue_measured_fraction_full 0.972
_diffrn_reflns_Laue_measured_fraction_max 0.966
_diffrn_reflns_limit_h_max 38
_diffrn_reflns_limit_h_min -33
_diffrn_reflns_limit_k_max 11
_diffrn_reflns_limit_k_min -10
_diffrn_reflns_limit_l_max 38
_diffrn_reflns_limit_l_min -38
_diffrn_reflns_number 74150
_diffrn_reflns_point_group_measured_fraction_full 0.972
_diffrn_reflns_point_group_measured_fraction_max 0.966
_diffrn_reflns_theta_full 67.679
_diffrn_reflns_theta_max 68.403
_diffrn_reflns_theta_min 2.663
_exptl_absorpt_coefficient_mu 0.543
_exptl_absorpt_correction_T_max 0.8643
_exptl_absorpt_correction_T_min 0.7236
_exptl_absorpt_correction_type empirical
_exptl_absorpt_process_details ('SADABS')
_exptl_crystal_colour colourless
_exptl_crystal_density_diffrn 1.014
_exptl_crystal_description plate
_exptl_crystal_F_000 2811
_exptl_crystal_size_max 0.237
_exptl_crystal_size_mid 0.124
_exptl_crystal_size_min 0.010
_refine_diff_density_max 0.510
_refine_diff_density_min -0.320
_refine_diff_density_rms 0.055
_refine_ls_extinction_method none
_refine_ls_goodness_of_fit_ref 1.129
_refine_ls_hydrogen_treatment constr
_refine_ls_matrix_type full
_refine_ls_number_parameters 951
_refine_ls_number_reflns 15437
_refine_ls_number_restraints 262
_refine_ls_restrained_S_all 1.126
_refine_ls_R_factor_all 0.1737
_refine_ls_R_factor_gt 0.0899
_refine_ls_shift/su_max 0.003
_refine_ls_shift/su_mean 0.000
_refine_ls_structure_factor_coef Fsqd
_refine_ls_weighting_details 'w=1/[\s^2^(Fo^2^)+(0.0619P)^2^+9.5484P] where P=(Fo^2^+2Fc^2^)/3'
_refine_ls_weighting_scheme calc
_refine_ls_wR_factor_gt 0.1930
_refine_ls_wR_factor_ref 0.2290
_reflns_Friedel_coverage 0.000
_reflns_number_gt 7634
_reflns_number_total 15437
_reflns_threshold_expression 'I > 2\s(I)'
_cod_data_source_file d5sc05981j2.cif
_cod_data_source_block JL641_XW3084
_cod_depositor_comments 'Adding full bibliography for 1575863--1575867.cif.'
_cod_original_cell_volume 8691.8(4)
_cod_original_sg_symbol_H-M 'P 2/n'
_cod_original_formula_sum 'C79 H79.80 N11 O9'
_cod_database_code 1575865
_shelx_shelxl_version_number 2019/3
_shelx_space_group_comment
;
The symmetry employed for this shelxl refinement is uniquely defined
by the following loop, which should always be used as a source of
symmetry information in preference to the above space-group names.
They are only intended as comments.
;
_shelx_estimated_absorpt_t_min 0.882
_shelx_estimated_absorpt_t_max 0.995

loop_
_space_group_symop_operation_xyz
'x, y, z'
'-x+1/2, y, -z+1/2'
'-x, -y, -z'
'x-1/2, -y, z-1/2'

loop_
_atom_site_label
_atom_site_type_symbol
_atom_site_fract_x
_atom_site_fract_y
_atom_site_fract_z
_atom_site_U_iso_or_equiv
_atom_site_adp_type
_atom_site_occupancy
_atom_site_site_symmetry_order
_atom_site_calc_flag
_atom_site_refinement_flags_posn
_atom_site_refinement_flags_adp
_atom_site_refinement_flags_occupancy
_atom_site_disorder_assembly
_atom_site_disorder_group
O1 O 0.37218(9) 1.0658(3) 0.12565(10) 0.0474(7) Uani 1 1 d . . . . .
H1 H 0.343599 1.069867 0.119506 0.071 Uiso 1 1 calc R U . . .
O2 O 0.33163(14) 0.2013(4) 0.61021(14) 0.0915(13) Uani 1 1 d . . . . .
H2' H 0.303555 0.217587 0.590224 0.137 Uiso 1 1 calc R U . . .
O3 O 0.92138(16) 0.3272(7) 0.31156(16) 0.147(2) Uani 1 1 d . . . . .
H3' H 0.948910 0.313055 0.333123 0.220 Uiso 1 1 calc R U . . .
O4 O 0.87045(9) -0.5401(3) 0.78297(10) 0.0507(8) Uani 1 1 d . . . . .
H4 H 0.897689 -0.554849 0.786064 0.076 Uiso 1 1 calc R U . . .
O5 O 0.36212(12) 0.4293(4) 0.43115(13) 0.0711(10) Uani 1 1 d . . . . .
O6 O 0.57943(12) 0.7556(4) 0.25043(13) 0.0760(11) Uani 1 1 d . . . . .
O7 O 0.66755(12) -0.2163(5) 0.66700(12) 0.0909(14) Uani 1 1 d . . . . .
N1 N 0.45906(11) 0.6108(4) 0.29591(11) 0.0397(8) Uani 1 1 d . . . . .
N2 N 0.51754(11) 0.6276(4) 0.27783(11) 0.0426(9) Uani 1 1 d . . . . .
H2N H 0.533582 0.653192 0.263109 0.051 Uiso 1 1 calc R U . . .
N3 N 0.45077(11) 0.3062(4) 0.49429(12) 0.0409(8) Uani 1 1 d . . . . .
H3N H 0.426156 0.359014 0.476979 0.049 Uiso 1 1 calc R U . . .
N4 N 0.49818(12) 0.1667(4) 0.55150(11) 0.0423(9) Uani 1 1 d . . . . .
N5 N 0.74373(12) 0.3445(4) 0.35465(12) 0.0536(10) Uani 1 1 d . . . . .
N6 N 0.79457(12) 0.2346(4) 0.41883(13) 0.0544(10) Uani 1 1 d . . . . .
H6N H 0.821002 0.195980 0.439814 0.065 Uiso 1 1 calc R U . . .
N7 N 0.78134(11) -0.0932(3) 0.60969(11) 0.0390(8) Uani 1 1 d . . . . .
N8 N 0.72149(11) -0.1223(4) 0.62514(11) 0.0411(8) Uani 1 1 d . . . . .
H8 H 0.705039 -0.151375 0.639058 0.049 Uiso 1 1 calc R U . . .
C1 C 0.44614(14) 0.7700(4) 0.22979(14) 0.0410(10) Uani 1 1 d . . . . .
C2 C 0.46801(15) 0.8490(5) 0.20875(16) 0.0526(12) Uani 1 1 d . . . . .
H2A H 0.500598 0.834624 0.217964 0.063 Uiso 1 1 calc R U . . .
C3 C 0.44297(14) 0.9473(5) 0.17485(16) 0.0489(11) Uani 1 1 d . . . . .
H3A H 0.458738 1.001910 0.161733 0.059 Uiso 1 1 calc R U . . .
C4 C 0.39486(14) 0.9675(4) 0.15960(14) 0.0411(10) Uani 1 1 d . . . . .
C5 C 0.37236(15) 0.8880(5) 0.17964(14) 0.0436(11) Uani 1 1 d . . . . .
H5 H 0.339508 0.900242 0.169527 0.052 Uiso 1 1 calc R U . . .
C6 C 0.39792(14) 0.7910(5) 0.21434(14) 0.0445(11) Uani 1 1 d . . . . .
H6 H 0.382251 0.737703 0.227878 0.053 Uiso 1 1 calc R U . . .
C7 C 0.47299(13) 0.6708(4) 0.26725(14) 0.0387(10) Uani 1 1 d . . . . .
C8 C 0.49667(13) 0.5281(4) 0.32698(14) 0.0390(10) Uani 1 1 d . . . . .
C9 C 0.53331(14) 0.5369(4) 0.31551(14) 0.0426(10) Uani 1 1 d . . . . .
C10 C 0.49386(13) 0.4596(4) 0.36612(13) 0.0372(10) Uani 1 1 d . . . . .
C11 C 0.46971(13) 0.5252(4) 0.38705(14) 0.0394(10) Uani 1 1 d . . . . .
H11 H 0.454040 0.611585 0.374588 0.047 Uiso 1 1 calc R U . . .
C12 C 0.46783(13) 0.4680(4) 0.42566(14) 0.0401(10) Uani 1 1 d . . . . .
H12 H 0.450508 0.514804 0.438784 0.048 Uiso 1 1 calc R U . . .
C13 C 0.49111(13) 0.3423(4) 0.44551(14) 0.0365(10) Uani 1 1 d . . . . .
C14 C 0.51502(13) 0.2738(4) 0.42403(14) 0.0387(10) Uani 1 1 d . . . . .
H14 H 0.530221 0.186580 0.436149 0.046 Uiso 1 1 calc R U . . .
C15 C 0.51667(14) 0.3317(4) 0.38559(14) 0.0418(10) Uani 1 1 d . . . . .
H15 H 0.533496 0.284432 0.372026 0.050 Uiso 1 1 calc R U . . .
C16 C 0.58093(14) 0.4765(4) 0.33378(15) 0.0411(10) Uani 1 1 d . . . . .
C17 C 0.59874(15) 0.4444(5) 0.30301(15) 0.0486(11) Uani 1 1 d . . . . .
H17 H 0.579494 0.458768 0.270380 0.058 Uiso 1 1 calc R U . . .
C18 C 0.64393(15) 0.3919(5) 0.31903(15) 0.0508(12) Uani 1 1 d . . . . .
H18 H 0.655171 0.370662 0.297192 0.061 Uiso 1 1 calc R U . . .
C19 C 0.67349(14) 0.3693(5) 0.36678(14) 0.0425(10) Uani 1 1 d . . . . .
C20 C 0.65575(14) 0.4035(4) 0.39748(14) 0.0407(10) Uani 1 1 d . . . . .
H20 H 0.675159 0.389915 0.430122 0.049 Uiso 1 1 calc R U . . .
C21 C 0.61054(13) 0.4568(4) 0.38175(14) 0.0410(10) Uani 1 1 d . . . . .
H21 H 0.599529 0.480023 0.403628 0.049 Uiso 1 1 calc R U . . .
C22 C 0.48951(13) 0.2833(4) 0.48665(14) 0.0372(10) Uani 1 1 d . . . . .
C23 C 0.45715(14) 0.2340(5) 0.53260(14) 0.0398(10) Uani 1 1 d . . . . .
C24 C 0.51876(13) 0.1975(4) 0.52269(13) 0.0377(10) Uani 1 1 d . . . . .
C25 C 0.72154(14) 0.3167(5) 0.38187(15) 0.0452(11) Uani 1 1 d . . . . .
C26 C 0.78734(17) 0.2930(6) 0.37794(16) 0.0564(13) Uani 1 1 d . . . . .
C27 C 0.75299(14) 0.2466(5) 0.42176(15) 0.0445(11) Uani 1 1 d . . . . .
C28 C 0.42345(15) 0.2286(5) 0.55154(16) 0.0475(11) Uani 1 1 d . . . . .
C29 C 0.43796(19) 0.1789(6) 0.59627(18) 0.0653(14) Uani 1 1 d . . . . .
H29 H 0.469851 0.149718 0.614447 0.078 Uiso 1 1 calc R U . . .
C30 C 0.4071(2) 0.1705(6) 0.61537(19) 0.0723(16) Uani 1 1 d . . . . .
H30 H 0.418030 0.136948 0.646426 0.087 Uiso 1 1 calc R U . . .
C31 C 0.3607(2) 0.2107(6) 0.5893(2) 0.0691(16) Uani 1 1 d . . . . .
C32 C 0.34552(17) 0.2607(5) 0.5451(2) 0.0625(14) Uani 1 1 d . . . . .
H32 H 0.313564 0.289644 0.527254 0.075 Uiso 1 1 calc R U . . .
C33 C 0.37657(16) 0.2696(5) 0.52590(18) 0.0556(13) Uani 1 1 d . . . . .
H33 H 0.365485 0.304097 0.494934 0.067 Uiso 1 1 calc R U . . .
C34 C 0.56619(13) 0.1392(4) 0.53576(13) 0.0379(10) Uani 1 1 d . . . . .
C35 C 0.60132(14) 0.2136(4) 0.53164(14) 0.0397(10) Uani 1 1 d . . . . .
H35 H 0.594850 0.304843 0.518254 0.048 Uiso 1 1 calc R U . . .
C36 C 0.64598(14) 0.1554(5) 0.54695(14) 0.0419(10) Uani 1 1 d . . . . .
H36 H 0.669697 0.208092 0.543998 0.050 Uiso 1 1 calc R U . . .
C37 C 0.65681(14) 0.0218(4) 0.56652(14) 0.0382(10) Uani 1 1 d . . . . .
C38 C 0.62089(14) -0.0535(4) 0.56982(13) 0.0400(10) Uani 1 1 d . . . . .
H38 H 0.626863 -0.146161 0.582120 0.048 Uiso 1 1 calc R U . . .
C39 C 0.57665(14) 0.0059(5) 0.55528(13) 0.0401(10) Uani 1 1 d . . . . .
H39 H 0.553002 -0.045592 0.558742 0.048 Uiso 1 1 calc R U . . .
C40 C 0.82288(17) 0.2998(6) 0.36142(17) 0.0666(15) Uani 1 1 d . . . . .
C41 C 0.8102(2) 0.3248(9) 0.3159(2) 0.108(3) Uani 1 1 d . . . . .
H41 H 0.777613 0.334747 0.294340 0.130 Uiso 1 1 calc R U . . .
C42 C 0.8432(2) 0.3361(11) 0.3000(2) 0.137(4) Uani 1 1 d . . . . .
H42 H 0.833292 0.357350 0.268012 0.164 Uiso 1 1 calc R U . . .
C43 C 0.8894(2) 0.3172(9) 0.3294(2) 0.108(2) Uani 1 1 d . . . . .
C44 C 0.9034(2) 0.2852(10) 0.3747(3) 0.136(3) Uani 1 1 d . . . . .
H44 H 0.935823 0.268335 0.395480 0.163 Uiso 1 1 calc R U . . .
C45 C 0.8698(2) 0.2770(9) 0.3909(2) 0.111(3) Uani 1 1 d . . . . .
H45 H 0.879666 0.255182 0.422825 0.133 Uiso 1 1 calc R U . . .
C46 C 0.74888(15) 0.1857(4) 0.46161(15) 0.0435(11) Uani 1 1 d . . . . .
C47 C 0.70766(14) 0.1189(4) 0.45579(14) 0.0409(10) Uani 1 1 d . . . . .
H47 H 0.680913 0.116290 0.425649 0.049 Uiso 1 1 calc R U . . .
C48 C 0.70513(14) 0.0565(4) 0.49311(14) 0.0402(10) Uani 1 1 d . . . . .
H48 H 0.676351 0.014035 0.488424 0.048 Uiso 1 1 calc R U . . .
C49 C 0.74457(14) 0.0546(4) 0.53821(15) 0.0388(10) Uani 1 1 d . . . . .
C50 C 0.78546(14) 0.1212(4) 0.54347(15) 0.0431(10) Uani 1 1 d . . . . .
H50 H 0.812456 0.122039 0.573447 0.052 Uiso 1 1 calc R U . . .
C51 C 0.78810(14) 0.1857(5) 0.50687(15) 0.0467(11) Uani 1 1 d . . . . .
H51 H 0.816587 0.230969 0.511931 0.056 Uiso 1 1 calc R U . . .
C52 C 0.70489(13) -0.0371(4) 0.58620(13) 0.0372(10) Uani 1 1 d . . . . .
C53 C 0.74227(14) -0.0199(4) 0.57664(14) 0.0382(10) Uani 1 1 d . . . . .
C54 C 0.76757(14) -0.1541(4) 0.63849(14) 0.0403(10) Uani 1 1 d . . . . .
C55 C 0.79597(13) -0.2498(4) 0.67734(14) 0.0400(10) Uani 1 1 d . . . . .
C56 C 0.83965(14) -0.2972(5) 0.68424(14) 0.0445(11) Uani 1 1 d . . . . .
H56 H 0.852340 -0.263469 0.664722 0.053 Uiso 1 1 calc R U . . .
C57 C 0.86539(14) -0.3940(5) 0.71950(15) 0.0447(11) Uani 1 1 d . . . . .
H57 H 0.895257 -0.425942 0.723583 0.054 Uiso 1 1 calc R U . . .
C58 C 0.84783(14) -0.4434(5) 0.74829(14) 0.0419(10) Uani 1 1 d . . . . .
C59 C 0.80432(15) -0.3952(6) 0.74189(16) 0.0616(14) Uani 1 1 d . . . . .
H59 H 0.791737 -0.428926 0.761516 0.074 Uiso 1 1 calc R U . . .
C60 C 0.77896(16) -0.2983(6) 0.70712(16) 0.0608(14) Uani 1 1 d . . . . .
H60 H 0.749504 -0.264752 0.703661 0.073 Uiso 1 1 calc R U . . .
C61 C 0.2722(4) 0.7151(11) 0.3328(4) 0.101(3) Uani 0.620(8) 1 d . . P A 1
H61A H 0.275386 0.652818 0.310289 0.151 Uiso 0.620(8) 1 calc R U P A 1
H61B H 0.302962 0.757583 0.353314 0.151 Uiso 0.620(8) 1 calc R U P A 1
H61C H 0.249247 0.789175 0.315961 0.151 Uiso 0.620(8) 1 calc R U P A 1
C62 C 0.2546(4) 0.6279(18) 0.3633(4) 0.102(4) Uani 0.620(8) 1 d . U P A 1
H62A H 0.247224 0.692529 0.383029 0.122 Uiso 0.620(8) 1 calc R U P A 1
H62B H 0.225245 0.576917 0.342407 0.122 Uiso 0.620(8) 1 calc R U P A 1
C61' C 0.2424(8) 0.7399(19) 0.3480(7) 0.101(3) Uani 0.380(8) 1 d . . P A 2
H61D H 0.225914 0.786801 0.317546 0.151 Uiso 0.380(8) 1 calc R U P A 2
H61E H 0.268230 0.799717 0.369776 0.151 Uiso 0.380(8) 1 calc R U P A 2
H61F H 0.220064 0.722916 0.360424 0.151 Uiso 0.380(8) 1 calc R U P A 2
C62' C 0.2614(6) 0.608(2) 0.3425(5) 0.102(4) Uani 0.380(8) 1 d . U P A 2
H62C H 0.283034 0.624306 0.328866 0.122 Uiso 0.380(8) 1 calc R U P A 2
H62D H 0.235250 0.546744 0.320694 0.122 Uiso 0.380(8) 1 calc R U P A 2
C64 C 0.33482(19) 0.5021(6) 0.4001(2) 0.0702(15) Uani 1 1 d . . . . .
H64 H 0.345128 0.542710 0.379520 0.084 Uiso 1 1 calc R U . . .
C65 C 0.2709(2) 0.4605(8) 0.4232(3) 0.109(2) Uani 1 1 d . . . . .
H65A H 0.236127 0.449651 0.405515 0.131 Uiso 1 1 calc R U . . .
H65B H 0.285106 0.366046 0.432742 0.131 Uiso 1 1 calc R U . . .
C66 C 0.2828(2) 0.5440(7) 0.4634(3) 0.125(3) Uani 1 1 d . . . . .
H66A H 0.317297 0.548059 0.482147 0.187 Uiso 1 1 calc R U . . .
H66B H 0.269049 0.502684 0.482127 0.187 Uiso 1 1 calc R U . . .
H66C H 0.270324 0.639016 0.453774 0.187 Uiso 1 1 calc R U . . .
C67 C 0.5742(3) 1.0820(9) 0.2863(3) 0.156(3) Uani 1 1 d . . . . .
H67A H 0.553912 1.163524 0.271832 0.234 Uiso 1 1 calc R U . . .
H67B H 0.597557 1.105255 0.318442 0.234 Uiso 1 1 calc R U . . .
H67C H 0.554814 1.002908 0.286723 0.234 Uiso 1 1 calc R U . . .
C68 C 0.6007(3) 1.0405(8) 0.2571(3) 0.142(3) Uani 1 1 d . . . . .
H68A H 0.577486 1.006199 0.225771 0.171 Uiso 1 1 calc R U . . .
H68B H 0.616714 1.123978 0.252797 0.171 Uiso 1 1 calc R U . . .
C70 C 0.6219(2) 0.7919(7) 0.2773(2) 0.0874(19) Uani 1 1 d . . . . .
H70 H 0.644324 0.721552 0.294583 0.105 Uiso 1 1 calc R U . . .
C71 C 0.6859(3) 0.9670(10) 0.3156(3) 0.148(3) Uani 1 1 d . . . . .
H71A H 0.685642 1.045050 0.335685 0.178 Uiso 1 1 calc R U . . .
H71B H 0.701683 0.885704 0.336012 0.178 Uiso 1 1 calc R U . . .
C72 C 0.63117(18) -0.2007(7) 0.66953(17) 0.0750(17) Uani 1 1 d . . . . .
H72 H 0.609183 -0.276028 0.658243 0.090 Uiso 1 1 calc R U . . .
N12 N 0.61869(13) -0.0919(5) 0.68608(15) 0.0700(13) Uani 1 1 d . . . . .
N13 N 0.6363(2) 0.9284(7) 0.2822(2) 0.120(2) Uani 1 1 d . . . . .
N14 N 0.28944(17) 0.5308(5) 0.39218(17) 0.0796(14) Uani 1 1 d . . . . .
C74 C 0.5800(3) -0.1069(10) 0.7003(3) 0.058(2) Uani 0.601(5) 1 d . U P B 1
H74A H 0.566546 -0.202805 0.693250 0.069 Uiso 0.601(5) 1 calc R U P B 1
H74B H 0.592769 -0.089627 0.734268 0.069 Uiso 0.601(5) 1 calc R U P B 1
C75 C 0.5428(3) -0.0008(10) 0.6728(3) 0.065(2) Uani 0.601(5) 1 d . . P B 1
H75A H 0.534589 -0.007985 0.639615 0.097 Uiso 0.601(5) 1 calc R U P B 1
H75B H 0.554766 0.093614 0.684228 0.097 Uiso 0.601(5) 1 calc R U P B 1
H75C H 0.514517 -0.018530 0.676626 0.097 Uiso 0.601(5) 1 calc R U P B 1
C76 C 0.6462(8) 0.042(3) 0.6941(5) 0.096(5) Uani 0.601(5) 1 d . U P B 1
H76 H 0.637023 0.118220 0.672663 0.115 Uiso 0.601(5) 1 calc R U P B 1
C77 C 0.6868(6) 0.0391(15) 0.7369(5) 0.143(5) Uani 0.601(5) 1 d . . P B 1
H77A H 0.693772 -0.040940 0.756600 0.171 Uiso 0.601(5) 1 calc R U P B 1
H77B H 0.707708 0.117271 0.746633 0.171 Uiso 0.601(5) 1 calc R U P B 1
C74' C 0.5664(4) -0.0591(15) 0.6669(5) 0.058(2) Uani 0.399(5) 1 d . . P B 2
H74C H 0.560212 0.041418 0.658565 0.069 Uiso 0.399(5) 1 calc R U P B 2
H74D H 0.547270 -0.116217 0.638728 0.069 Uiso 0.399(5) 1 calc R U P B 2
C75' C 0.5546(5) -0.0952(15) 0.7057(5) 0.065(2) Uani 0.399(5) 1 d . U P B 2
H75D H 0.522932 -0.059751 0.697779 0.097 Uiso 0.399(5) 1 calc R U P B 2
H75E H 0.577849 -0.051944 0.734933 0.097 Uiso 0.399(5) 1 calc R U P B 2
H75F H 0.555224 -0.197296 0.709517 0.097 Uiso 0.399(5) 1 calc R U P B 2
C76' C 0.6516(13) 0.011(4) 0.7147(9) 0.096(5) Uani 0.399(5) 1 d . U P B 2
H76A H 0.683620 -0.030446 0.730851 0.115 Uiso 0.399(5) 1 calc R U P B 2
H76B H 0.642913 0.043786 0.738824 0.115 Uiso 0.399(5) 1 calc R U P B 2
C77' C 0.6520(9) 0.146(2) 0.6828(7) 0.143(5) Uani 0.399(5) 1 d . . P B 2
H77C H 0.662040 0.114623 0.659849 0.214 Uiso 0.399(5) 1 calc R U P B 2
H77D H 0.674125 0.217439 0.703176 0.214 Uiso 0.399(5) 1 calc R U P B 2
H77E H 0.620182 0.186362 0.666368 0.214 Uiso 0.399(5) 1 calc R U P B 2
C87 C 0.7131(3) 1.0099(11) 0.2911(4) 0.192(5) Uani 1 1 d . . . . .
H87A H 0.715068 0.930977 0.272606 0.288 Uiso 1 1 calc R U . . .
H87B H 0.745037 1.038139 0.314151 0.288 Uiso 1 1 calc R U . . .
H87C H 0.697187 1.089076 0.270267 0.288 Uiso 1 1 calc R U . . .
O1_1 O 0.2425(4) 0.269(2) 0.5585(7) 0.114(5) Uani 0.639(10) 1 d D U P C 1
O2_1 O 0.1494(4) 0.3406(13) 0.4947(5) 0.161(5) Uani 0.639(10) 1 d D U P C 1
C1_1 C 0.2170(5) 0.3648(16) 0.5716(5) 0.132(5) Uani 0.639(10) 1 d D U P C 1
H1A_1 H 0.238823 0.435541 0.593463 0.159 Uiso 0.639(10) 1 calc R U P C 1
H1B_1 H 0.201530 0.314582 0.587720 0.159 Uiso 0.639(10) 1 calc R U P C 1
C2_1 C 0.1797(5) 0.4371(13) 0.5278(5) 0.152(6) Uani 0.639(10) 1 d D U P C 1
H2A_1 H 0.160786 0.501328 0.536602 0.183 Uiso 0.639(10) 1 calc R U P C 1
H2B_1 H 0.195590 0.493999 0.513571 0.183 Uiso 0.639(10) 1 calc R U P C 1
C3_1 C 0.1749(5) 0.2369(15) 0.4852(4) 0.139(6) Uani 0.639(10) 1 d D U P C 1
H3A_1 H 0.191078 0.279814 0.468597 0.167 Uiso 0.639(10) 1 calc R U P C 1
H3B_1 H 0.152631 0.165093 0.464318 0.167 Uiso 0.639(10) 1 calc R U P C 1
C4_1 C 0.2108(5) 0.1677(15) 0.5291(5) 0.126(5) Uani 0.639(10) 1 d D U P C 1
H4A_1 H 0.194702 0.121275 0.545208 0.151 Uiso 0.639(10) 1 calc R U P C 1
H4B_1 H 0.228139 0.095281 0.521196 0.151 Uiso 0.639(10) 1 calc R U P C 1
O1_2 O 0.2367(7) 0.287(4) 0.5449(13) 0.114(5) Uani 0.361(10) 1 d D U P C 2
O2_2 O 0.1397(6) 0.286(2) 0.5105(9) 0.161(5) Uani 0.361(10) 1 d D U P C 2
C1_2 C 0.2072(9) 0.200(3) 0.5083(10) 0.126(5) Uani 0.361(10) 1 d D U P C 2
H1A_2 H 0.224524 0.113528 0.508358 0.151 Uiso 0.361(10) 1 calc R U P C 2
H1B_2 H 0.197171 0.248256 0.477984 0.151 Uiso 0.361(10) 1 calc R U P C 2
C2_2 C 0.1639(8) 0.162(2) 0.5143(12) 0.177(8) Uani 0.361(10) 1 d D U P C 2
H2A_2 H 0.143471 0.094651 0.489715 0.212 Uiso 0.361(10) 1 calc R U P C 2
H2B_2 H 0.173677 0.118020 0.545299 0.212 Uiso 0.361(10) 1 calc R U P C 2
C3_2 C 0.1684(8) 0.359(3) 0.5521(9) 0.166(8) Uani 0.361(10) 1 d D U P C 2
H3A_2 H 0.177294 0.296269 0.579463 0.199 Uiso 0.361(10) 1 calc R U P C 2
H3B_2 H 0.151374 0.440843 0.555528 0.199 Uiso 0.361(10) 1 calc R U P C 2
C4_2 C 0.2128(9) 0.406(3) 0.5488(11) 0.132(5) Uani 0.361(10) 1 d D U P C 2
H4A_2 H 0.203630 0.467457 0.521206 0.159 Uiso 0.361(10) 1 calc R U P C 2
H4B_2 H 0.233809 0.460040 0.577178 0.159 Uiso 0.361(10) 1 calc R U P C 2

loop_
_atom_site_aniso_label
_atom_site_aniso_U_11
_atom_site_aniso_U_22
_atom_site_aniso_U_33
_atom_site_aniso_U_23
_atom_site_aniso_U_13
_atom_site_aniso_U_12
O1 0.0371(16) 0.0544(19) 0.0491(18) 0.0066(16) 0.0188(14) 0.0012(14)
O2 0.091(3) 0.118(3) 0.107(3) -0.043(3) 0.080(3) -0.042(2)
O3 0.088(3) 0.277(7) 0.114(4) 0.014(4) 0.080(3) -0.003(4)
O4 0.0357(16) 0.067(2) 0.0449(17) 0.0104(17) 0.0150(14) 0.0095(15)
O5 0.047(2) 0.069(2) 0.092(3) 0.009(2) 0.027(2) 0.0186(18)
O6 0.049(2) 0.080(3) 0.100(3) 0.020(2) 0.035(2) 0.0010(19)
O7 0.061(2) 0.157(4) 0.068(2) 0.044(3) 0.041(2) 0.043(2)
N1 0.0330(19) 0.038(2) 0.041(2) 0.0021(17) 0.0114(16) -0.0012(16)
N2 0.036(2) 0.046(2) 0.044(2) 0.0050(19) 0.0167(17) 0.0013(17)
N3 0.0294(18) 0.044(2) 0.047(2) -0.0091(18) 0.0164(16) 0.0003(16)
N4 0.043(2) 0.046(2) 0.039(2) -0.0070(18) 0.0197(17) -0.0053(17)
N5 0.040(2) 0.079(3) 0.047(2) 0.000(2) 0.0245(18) 0.005(2)
N6 0.033(2) 0.079(3) 0.055(2) 0.005(2) 0.0230(18) 0.0117(19)
N7 0.0300(18) 0.043(2) 0.0378(19) -0.0004(17) 0.0102(16) 0.0012(16)
N8 0.0328(19) 0.044(2) 0.043(2) 0.0038(18) 0.0152(16) 0.0040(16)
C1 0.035(2) 0.043(3) 0.040(2) 0.003(2) 0.012(2) -0.001(2)
C2 0.034(2) 0.057(3) 0.064(3) 0.014(3) 0.020(2) 0.005(2)
C3 0.035(2) 0.053(3) 0.057(3) 0.010(3) 0.020(2) 0.000(2)
C4 0.038(2) 0.039(3) 0.037(2) 0.006(2) 0.011(2) 0.000(2)
C5 0.036(2) 0.051(3) 0.041(2) 0.007(2) 0.015(2) 0.005(2)
C6 0.039(2) 0.051(3) 0.041(2) 0.006(2) 0.016(2) -0.002(2)
C7 0.027(2) 0.042(3) 0.039(2) -0.001(2) 0.0081(19) -0.0027(19)
C8 0.028(2) 0.042(3) 0.038(2) -0.003(2) 0.0070(19) -0.0023(19)
C9 0.036(2) 0.041(3) 0.042(3) 0.001(2) 0.011(2) -0.001(2)
C10 0.032(2) 0.037(2) 0.033(2) -0.007(2) 0.0066(18) -0.0029(19)
C11 0.030(2) 0.034(2) 0.042(2) -0.004(2) 0.0069(19) -0.0011(18)
C12 0.035(2) 0.037(3) 0.044(3) -0.004(2) 0.015(2) 0.0018(19)
C13 0.029(2) 0.036(2) 0.040(2) -0.007(2) 0.0115(19) -0.0038(18)
C14 0.034(2) 0.038(2) 0.040(2) -0.004(2) 0.0137(19) 0.0020(19)
C15 0.038(2) 0.044(3) 0.044(3) -0.006(2) 0.019(2) 0.001(2)
C16 0.037(2) 0.037(2) 0.047(3) 0.001(2) 0.018(2) 0.003(2)
C17 0.041(3) 0.059(3) 0.037(2) 0.003(2) 0.011(2) 0.008(2)
C18 0.047(3) 0.063(3) 0.047(3) 0.002(3) 0.025(2) 0.007(2)
C19 0.036(2) 0.049(3) 0.043(3) 0.000(2) 0.019(2) 0.003(2)
C20 0.035(2) 0.050(3) 0.032(2) 0.003(2) 0.0114(19) 0.002(2)
C21 0.034(2) 0.044(3) 0.044(3) -0.001(2) 0.017(2) 0.003(2)
C22 0.032(2) 0.037(2) 0.041(2) -0.009(2) 0.016(2) -0.0026(19)
C23 0.035(2) 0.047(3) 0.034(2) -0.006(2) 0.0138(19) -0.003(2)
C24 0.030(2) 0.046(3) 0.031(2) -0.004(2) 0.0091(18) -0.001(2)
C25 0.036(2) 0.059(3) 0.042(3) -0.002(2) 0.019(2) 0.001(2)
C26 0.050(3) 0.079(4) 0.049(3) -0.004(3) 0.030(2) 0.002(3)
C27 0.034(2) 0.054(3) 0.049(3) 0.000(2) 0.022(2) 0.003(2)
C28 0.046(3) 0.051(3) 0.054(3) -0.012(2) 0.031(2) -0.009(2)
C29 0.064(3) 0.079(4) 0.065(3) -0.011(3) 0.040(3) -0.013(3)
C30 0.079(4) 0.091(4) 0.064(3) -0.012(3) 0.047(3) -0.022(3)
C31 0.073(4) 0.077(4) 0.078(4) -0.029(3) 0.053(3) -0.028(3)
C32 0.050(3) 0.060(3) 0.087(4) -0.026(3) 0.040(3) -0.016(3)
C33 0.047(3) 0.058(3) 0.068(3) -0.015(3) 0.032(3) -0.008(2)
C34 0.034(2) 0.041(3) 0.032(2) -0.005(2) 0.0095(18) -0.0040(19)
C35 0.037(2) 0.038(2) 0.041(2) 0.001(2) 0.0150(19) 0.003(2)
C36 0.034(2) 0.048(3) 0.042(2) -0.004(2) 0.015(2) -0.003(2)
C37 0.039(2) 0.034(2) 0.034(2) -0.003(2) 0.0108(19) 0.0008(19)
C38 0.037(2) 0.036(2) 0.038(2) 0.000(2) 0.0097(19) -0.006(2)
C39 0.030(2) 0.047(3) 0.034(2) -0.004(2) 0.0079(18) -0.008(2)
C40 0.049(3) 0.106(4) 0.055(3) 0.003(3) 0.033(3) 0.001(3)
C41 0.064(4) 0.216(8) 0.062(4) 0.014(5) 0.044(3) 0.017(5)
C42 0.069(4) 0.294(11) 0.069(4) 0.010(6) 0.050(4) 0.007(6)
C43 0.077(5) 0.192(8) 0.088(5) 0.000(5) 0.065(4) -0.007(5)
C44 0.059(4) 0.270(11) 0.101(5) 0.049(6) 0.055(4) 0.016(5)
C45 0.057(4) 0.214(8) 0.079(4) 0.035(5) 0.047(3) 0.017(4)
C46 0.041(2) 0.043(3) 0.051(3) 0.000(2) 0.025(2) 0.003(2)
C47 0.032(2) 0.047(3) 0.039(2) -0.003(2) 0.0117(19) 0.000(2)
C48 0.037(2) 0.039(3) 0.046(3) -0.003(2) 0.021(2) 0.000(2)
C49 0.035(2) 0.031(2) 0.049(3) 0.000(2) 0.019(2) 0.0017(19)
C50 0.037(2) 0.050(3) 0.039(2) 0.000(2) 0.014(2) 0.001(2)
C51 0.031(2) 0.052(3) 0.054(3) -0.001(2) 0.016(2) 0.002(2)
C52 0.032(2) 0.042(3) 0.030(2) 0.002(2) 0.0088(18) 0.0003(19)
C53 0.035(2) 0.037(2) 0.039(2) 0.001(2) 0.0135(19) 0.0015(19)
C54 0.030(2) 0.046(3) 0.040(2) -0.003(2) 0.0127(19) 0.002(2)
C55 0.028(2) 0.046(3) 0.037(2) 0.002(2) 0.0084(18) 0.0059(19)
C56 0.035(2) 0.055(3) 0.041(2) 0.005(2) 0.016(2) 0.005(2)
C57 0.031(2) 0.052(3) 0.049(3) 0.001(2) 0.017(2) 0.005(2)
C58 0.033(2) 0.054(3) 0.034(2) 0.003(2) 0.0110(19) 0.003(2)
C59 0.041(3) 0.095(4) 0.051(3) 0.026(3) 0.023(2) 0.024(3)
C60 0.039(3) 0.092(4) 0.056(3) 0.022(3) 0.025(2) 0.021(3)
C61 0.140(10) 0.064(6) 0.111(8) 0.016(6) 0.069(7) -0.003(6)
C62 0.082(6) 0.148(9) 0.045(7) 0.013(8) 0.003(6) -0.018(6)
C61' 0.140(10) 0.064(6) 0.111(8) 0.016(6) 0.069(7) -0.003(6)
C62' 0.082(6) 0.148(9) 0.045(7) 0.013(8) 0.003(6) -0.018(6)
C64 0.057(3) 0.063(4) 0.075(4) -0.023(3) 0.018(3) 0.000(3)
C65 0.076(5) 0.109(6) 0.105(6) -0.020(5) 0.011(4) 0.009(4)
C66 0.091(5) 0.065(4) 0.222(9) -0.053(5) 0.077(6) -0.013(4)
C67 0.171(9) 0.103(7) 0.192(10) 0.012(7) 0.084(8) -0.002(6)
C68 0.167(9) 0.078(6) 0.174(9) 0.032(6) 0.073(7) -0.015(6)
C70 0.072(4) 0.100(5) 0.099(5) 0.014(4) 0.047(4) -0.010(4)
C71 0.120(7) 0.176(9) 0.137(7) -0.009(6) 0.050(6) -0.084(6)
C72 0.051(3) 0.109(5) 0.062(3) -0.021(3) 0.024(3) 0.010(3)
N12 0.039(2) 0.089(3) 0.083(3) -0.032(3) 0.028(2) -0.013(2)
N13 0.111(5) 0.104(5) 0.119(5) 0.022(4) 0.033(4) -0.039(4)
N14 0.065(3) 0.071(3) 0.072(3) -0.011(3) 0.005(3) 0.022(3)
C74 0.045(4) 0.078(6) 0.056(5) 0.001(5) 0.028(4) 0.009(4)
C75 0.062(5) 0.071(6) 0.061(5) -0.007(4) 0.030(4) 0.007(4)
C76 0.081(7) 0.122(13) 0.080(13) -0.021(12) 0.033(11) -0.058(8)
C77 0.203(14) 0.115(10) 0.130(10) -0.038(8) 0.094(10) -0.081(10)
C74' 0.045(4) 0.078(6) 0.056(5) 0.001(5) 0.028(4) 0.009(4)
C75' 0.062(5) 0.071(6) 0.061(5) -0.007(4) 0.030(4) 0.007(4)
C76' 0.081(7) 0.122(13) 0.080(13) -0.021(12) 0.033(11) -0.058(8)
C77' 0.203(14) 0.115(10) 0.130(10) -0.038(8) 0.094(10) -0.081(10)
C87 0.168(9) 0.217(11) 0.209(10) -0.028(9) 0.103(8) -0.111(9)
O1_1 0.083(4) 0.104(6) 0.169(11) -0.058(7) 0.070(5) -0.015(3)
O2_1 0.106(6) 0.146(8) 0.211(9) -0.036(7) 0.057(5) 0.012(5)
C1_1 0.117(7) 0.110(9) 0.174(11) -0.067(8) 0.070(7) -0.005(6)
C2_1 0.143(12) 0.085(9) 0.206(13) -0.037(8) 0.062(9) 0.002(7)
C3_1 0.125(10) 0.139(12) 0.132(9) -0.054(8) 0.043(7) 0.026(8)
C4_1 0.094(6) 0.093(8) 0.165(11) -0.055(8) 0.040(7) 0.010(5)
O1_2 0.083(4) 0.104(6) 0.169(11) -0.058(7) 0.070(5) -0.015(3)
O2_2 0.106(6) 0.146(8) 0.211(9) -0.036(7) 0.057(5) 0.012(5)
C1_2 0.094(6) 0.093(8) 0.165(11) -0.055(8) 0.040(7) 0.010(5)
C2_2 0.106(13) 0.119(13) 0.28(2) -0.032(14) 0.068(14) -0.007(10)
C3_2 0.131(13) 0.22(2) 0.175(16) -0.056(14) 0.098(12) 0.014(13)
C4_2 0.117(7) 0.110(9) 0.174(11) -0.067(8) 0.070(7) -0.005(6)

loop_
_atom_type_symbol
_atom_type_description
_atom_type_scat_dispersion_real
_atom_type_scat_dispersion_imag
_atom_type_scat_source
C C 0.0181 0.0091 'International Tables Vol C Tables 4.2.6.8 and 6.1.1.4'
H H 0.0000 0.0000 'International Tables Vol C Tables 4.2.6.8 and 6.1.1.4'
N N 0.0311 0.0180 'International Tables Vol C Tables 4.2.6.8 and 6.1.1.4'
O O 0.0492 0.0322 'International Tables Vol C Tables 4.2.6.8 and 6.1.1.4'

loop_
_geom_angle_atom_site_label_1
_geom_angle_atom_site_label_2
_geom_angle_atom_site_label_3
_geom_angle
_geom_angle_site_symmetry_1
_geom_angle_site_symmetry_3
_geom_angle_publ_flag
C7 N1 C8 106.7(3) . . ?
C7 N2 C9 108.6(3) . . ?
C23 N3 C22 108.5(3) . . ?
C23 N4 C24 105.2(3) . . ?
C26 N5 C25 106.3(4) . . ?
C26 N6 C27 107.5(4) . . ?
C54 N7 C53 106.5(3) . . ?
C54 N8 C52 108.7(3) . . ?
C6 C1 C2 117.9(4) . . ?
C6 C1 C7 121.0(4) . . ?
C2 C1 C7 121.2(4) . . ?
C3 C2 C1 121.0(4) . . ?
C2 C3 C4 120.8(4) . . ?
O1 C4 C3 117.7(4) . . ?
O1 C4 C5 123.4(4) . . ?
C3 C4 C5 118.9(4) . . ?
C6 C5 C4 120.0(4) . . ?
C5 C6 C1 121.4(4) . . ?
N1 C7 N2 110.2(4) . . ?
N1 C7 C1 126.7(4) . . ?
N2 C7 C1 123.1(4) . . ?
C9 C8 N1 109.0(4) . . ?
C9 C8 C10 131.2(4) . . ?
N1 C8 C10 119.6(3) . . ?
N2 C9 C8 105.4(3) . . ?
N2 C9 C16 118.9(4) . . ?
C8 C9 C16 135.7(4) . . ?
C11 C10 C15 117.5(4) . . ?
C11 C10 C8 119.5(4) . . ?
C15 C10 C8 123.0(4) . . ?
C12 C11 C10 121.8(4) . . ?
C11 C12 C13 120.8(4) . . ?
C12 C13 C14 117.8(4) . . ?
C12 C13 C22 120.6(4) . . ?
C14 C13 C22 121.6(4) . . ?
C15 C14 C13 120.9(4) . . ?
C14 C15 C10 121.2(4) . . ?
C17 C16 C21 118.0(4) . . ?
C17 C16 C9 119.5(4) . . ?
C21 C16 C9 122.4(4) . . ?
C18 C17 C16 121.1(4) . . ?
C17 C18 C19 121.3(4) . . ?
C20 C19 C18 117.3(4) . . ?
C20 C19 C25 123.7(4) . . ?
C18 C19 C25 118.9(4) . . ?
C21 C20 C19 121.8(4) . . ?
C20 C21 C16 120.4(4) . . ?
C24 C22 N3 104.8(3) . . ?
C24 C22 C13 134.4(4) . . ?
N3 C22 C13 120.8(4) . . ?
N4 C23 N3 111.4(3) . . ?
N4 C23 C28 123.5(4) . . ?
N3 C23 C28 125.1(4) . . ?
C22 C24 N4 110.1(3) . . ?
C22 C24 C34 132.0(4) . . ?
N4 C24 C34 117.9(4) . . ?
C27 C25 N5 108.6(4) . . ?
C27 C25 C19 132.0(4) . . ?
N5 C25 C19 119.3(4) . . ?
N5 C26 N6 111.2(4) . . ?
N5 C26 C40 124.3(4) . . ?
N6 C26 C40 124.5(4) . . ?
N6 C27 C25 106.3(4) . . ?
N6 C27 C46 120.5(4) . . ?
C25 C27 C46 133.1(4) . . ?
C29 C28 C33 117.7(4) . . ?
C29 C28 C23 119.7(4) . . ?
C33 C28 C23 122.7(4) . . ?
C28 C29 C30 121.6(5) . . ?
C31 C30 C29 119.9(5) . . ?
C32 C31 C30 119.7(5) . . ?
C32 C31 O2 122.8(5) . . ?
C30 C31 O2 117.5(5) . . ?
C31 C32 C33 120.5(5) . . ?
C28 C33 C32 120.7(5) . . ?
C35 C34 C39 118.5(4) . . ?
C35 C34 C24 123.3(4) . . ?
C39 C34 C24 118.1(4) . . ?
C34 C35 C36 120.4(4) . . ?
C35 C36 C37 121.6(4) . . ?
C36 C37 C38 117.7(4) . . ?
C36 C37 C52 122.2(4) . . ?
C38 C37 C52 120.0(4) . . ?
C39 C38 C37 120.5(4) . . ?
C38 C39 C34 121.3(4) . . ?
C41 C40 C45 117.5(5) . . ?
C41 C40 C26 120.9(5) . . ?
C45 C40 C26 121.6(5) . . ?
C40 C41 C42 121.8(6) . . ?
C43 C42 C41 120.3(6) . . ?
C42 C43 C44 119.8(5) . . ?
C42 C43 O3 118.3(6) . . ?
C44 C43 O3 121.9(6) . . ?
C43 C44 C45 119.5(6) . . ?
C40 C45 C44 121.0(6) . . ?
C47 C46 C51 117.8(4) . . ?
C47 C46 C27 121.7(4) . . ?
C51 C46 C27 120.4(4) . . ?
C48 C47 C46 121.0(4) . . ?
C47 C48 C49 121.2(4) . . ?
C50 C49 C48 117.1(4) . . ?
C50 C49 C53 122.3(4) . . ?
C48 C49 C53 120.5(4) . . ?
C51 C50 C49 122.1(4) . . ?
C50 C51 C46 120.7(4) . . ?
C53 C52 N8 105.6(3) . . ?
C53 C52 C37 134.3(4) . . ?
N8 C52 C37 119.9(3) . . ?
C52 C53 N7 109.3(3) . . ?
C52 C53 C49 129.8(4) . . ?
N7 C53 C49 120.8(3) . . ?
N7 C54 N8 110.0(4) . . ?
N7 C54 C55 126.3(4) . . ?
N8 C54 C55 123.6(4) . . ?
C56 C55 C60 118.1(4) . . ?
C56 C55 C54 121.0(4) . . ?
C60 C55 C54 120.8(4) . . ?
C55 C56 C57 121.0(4) . . ?
C58 C57 C56 120.4(4) . . ?
O4 C58 C57 123.9(4) . . ?
O4 C58 C59 117.1(4) . . ?
C57 C58 C59 118.9(4) . . ?
C58 C59 C60 120.6(4) . . ?
C55 C60 C59 120.9(4) . . ?
N14 C62 C61 110.8(11) . . ?
C61' C62' N14 110.2(14) . . ?
O5 C64 N14 124.3(6) . . ?
C66 C65 N14 109.4(6) . . ?
N13 C68 C67 109.8(7) . . ?
O6 C70 N13 122.3(6) . . ?
C87 C71 N13 112.0(7) . . ?
O7 C72 N12 127.4(6) . . ?
C72 N12 C76' 122.6(18) . . ?
C72 N12 C76 118.5(10) . . ?
C72 N12 C74 119.7(5) . . ?
C76 N12 C74 121.6(10) . . ?
C72 N12 C74' 118.8(7) . . ?
C76' N12 C74' 117.5(19) . . ?
C70 N13 C71 120.6(7) . . ?
C70 N13 C68 119.1(6) . . ?
C71 N13 C68 120.1(7) . . ?
C64 N14 C62 133.6(8) . . ?
C64 N14 C65 119.0(5) . . ?
C62 N14 C65 106.9(7) . . ?
C64 N14 C62' 109.0(9) . . ?
C65 N14 C62' 130.2(9) . . ?
C75 C74 N12 107.0(7) . . ?
C77 C76 N12 110.8(14) . . ?
C75' C74' N12 105.6(10) . . ?
N12 C76' C77' 110.6(18) . . ?
C4_1 O1_1 C1_1 108.2(10) . . ?
C2_1 O2_1 C3_1 111.4(10) . . ?
O1_1 C1_1 C2_1 108.9(12) . . ?
O2_1 C2_1 C1_1 112.0(10) . . ?
O2_1 C3_1 C4_1 111.7(10) . . ?
O1_1 C4_1 C3_1 109.5(13) . . ?
C1_2 O1_2 C4_2 112.2(17) . . ?
C2_2 O2_2 C3_2 104.2(18) . . ?
O1_2 C1_2 C2_2 109.3(18) . . ?
O2_2 C2_2 C1_2 106.6(17) . . ?
O2_2 C3_2 C4_2 107.0(16) . . ?
O1_2 C4_2 C3_2 109.1(18) . . ?

loop_
_geom_bond_atom_site_label_1
_geom_bond_atom_site_label_2
_geom_bond_distance
_geom_bond_site_symmetry_2
_geom_bond_publ_flag
O1 C4 1.365(5) . ?
O2 C31 1.381(5) . ?
O3 C43 1.392(6) . ?
O4 C58 1.368(5) . ?
O5 C64 1.196(6) . ?
O6 C70 1.271(6) . ?
O7 C72 1.211(5) . ?
N1 C7 1.328(5) . ?
N1 C8 1.395(5) . ?
N2 C7 1.363(5) . ?
N2 C9 1.382(5) . ?
N3 C23 1.345(5) . ?
N3 C22 1.387(5) . ?
N4 C23 1.325(5) . ?
N4 C24 1.397(5) . ?
N5 C26 1.331(5) . ?
N5 C25 1.387(5) . ?
N6 C26 1.349(5) . ?
N6 C27 1.380(5) . ?
N7 C54 1.333(5) . ?
N7 C53 1.394(5) . ?
N8 C54 1.361(5) . ?
N8 C52 1.378(5) . ?
C1 C6 1.395(5) . ?
C1 C2 1.399(6) . ?
C1 C7 1.458(6) . ?
C2 C3 1.378(6) . ?
C3 C4 1.391(5) . ?
C4 C5 1.393(5) . ?
C5 C6 1.387(6) . ?
C8 C9 1.385(5) . ?
C8 C10 1.461(5) . ?
C9 C16 1.469(5) . ?
C10 C11 1.388(5) . ?
C10 C15 1.409(6) . ?
C11 C12 1.387(5) . ?
C12 C13 1.398(5) . ?
C13 C14 1.408(5) . ?
C13 C22 1.465(5) . ?
C14 C15 1.381(5) . ?
C16 C17 1.389(6) . ?
C16 C21 1.401(5) . ?
C17 C18 1.380(6) . ?
C18 C19 1.399(6) . ?
C19 C20 1.390(5) . ?
C19 C25 1.466(5) . ?
C20 C21 1.385(5) . ?
C22 C24 1.372(5) . ?
C23 C28 1.465(5) . ?
C24 C34 1.479(5) . ?
C25 C27 1.381(6) . ?
C26 C40 1.463(6) . ?
C27 C46 1.471(6) . ?
C28 C29 1.378(6) . ?
C28 C33 1.388(6) . ?
C29 C30 1.387(6) . ?
C30 C31 1.375(7) . ?
C31 C32 1.360(7) . ?
C32 C33 1.397(6) . ?
C34 C35 1.385(5) . ?
C34 C39 1.388(6) . ?
C35 C36 1.389(5) . ?
C36 C37 1.391(6) . ?
C37 C38 1.399(5) . ?
C37 C52 1.472(5) . ?
C38 C39 1.386(5) . ?
C40 C41 1.350(7) . ?
C40 C45 1.367(7) . ?
C41 C42 1.375(7) . ?
C42 C43 1.343(8) . ?
C43 C44 1.349(8) . ?
C44 C45 1.396(7) . ?
C46 C47 1.394(5) . ?
C46 C51 1.414(6) . ?
C47 C48 1.379(5) . ?
C48 C49 1.413(5) . ?
C49 C50 1.390(5) . ?
C49 C53 1.461(5) . ?
C50 C51 1.368(6) . ?
C52 C53 1.375(5) . ?
C54 C55 1.472(6) . ?
C55 C56 1.383(5) . ?
C55 C60 1.385(6) . ?
C56 C57 1.396(6) . ?
C57 C58 1.373(5) . ?
C58 C59 1.385(6) . ?
C59 C60 1.386(6) . ?
C61 C62 1.578(17) . ?
C62 N14 1.413(15) . ?
C61' C62' 1.45(3) . ?
C62' N14 1.605(18) . ?
C64 N14 1.377(7) . ?
C65 C66 1.414(9) . ?
C65 N14 1.535(8) . ?
C67 C68 1.582(11) . ?
C68 N13 1.495(9) . ?
C70 N13 1.365(8) . ?
C71 C87 1.478(10) . ?
C71 N13 1.487(8) . ?
C72 N12 1.311(6) . ?
N12 C76' 1.42(3) . ?
N12 C76 1.50(2) . ?
N12 C74 1.511(9) . ?
N12 C74' 1.519(12) . ?
C74 C75 1.497(12) . ?
C76 C77 1.39(2) . ?
C74' C75' 1.504(18) . ?
C76' C77' 1.65(3) . ?
O1_1 C4_1 1.398(11) . ?
O1_1 C1_1 1.416(11) . ?
O2_1 C2_1 1.399(11) . ?
O2_1 C3_1 1.402(11) . ?
C1_1 C2_1 1.525(14) . ?
C3_1 C4_1 1.497(15) . ?
O1_2 C1_2 1.392(14) . ?
O1_2 C4_2 1.404(14) . ?
O2_2 C2_2 1.391(14) . ?
O2_2 C3_2 1.403(14) . ?
C1_2 C2_2 1.530(18) . ?
C3_2 C4_2 1.538(18) . ?
